data_7060418
loop_
_publ_author_name
'Jiang, Qin'
'Yang, Xinda'
'Xiang, Pan'
'Dudek, Marta'
'Matczyszyn, Katarzyna'
'Samoc, Marek'
'Tian, Xiaohe'
'Zhang, Qiong'
'Luo, Yuhui'
'Wang, Daqi'
'Shi, Pengfei'

_publ_section_title
;
 Self-assembled heterometallic complexes showing enhanced two-photon
 absorption and their distribution in living cells
;
_journal_issue 11
_journal_name_full 'New Journal of Chemistry'
_journal_page_first 4994
_journal_page_last 5001
_journal_paper_doi 10.1039/D0NJ05219A
_journal_volume 45
_journal_year 2021
_chemical_formula_moiety 'C35 H25 N7 Ru, 2(F6 P) [+7(C H4 O) +3(C2 H3 N)]'
_chemical_formula_sum 'C48 H62 F12 N10 O7 P2 Ru'
_chemical_formula_weight 1282.08
_chemical_name_common tpyRu
_space_group_crystal_system triclinic
_space_group_IT_number 2
_space_group_name_Hall '-P 1'
_space_group_name_H-M_alt 'P -1'
_atom_sites_solution_hydrogens geom
_atom_sites_solution_primary direct
_atom_sites_solution_secondary difmap
_audit_creation_method SHELXL-2016/6
_audit_update_record
;
2021-01-22 deposited with the CCDC.	2021-01-27 downloaded from the CCDC.
;
_cell_angle_alpha 84.573(13)
_cell_angle_beta 83.905(12)
_cell_angle_gamma 89.958(12)
_cell_formula_units_Z 2
_cell_length_a 9.053(7)
_cell_length_b 12.444(10)
_cell_length_c 21.163(17)
_cell_measurement_reflns_used 1463
_cell_measurement_temperature 296(2)
_cell_measurement_theta_max 19.400
_cell_measurement_theta_min 2.249
_cell_volume 2360(3)
_computing_cell_refinement 'SMART(Bruker, 2000)'
_computing_data_collection 'SMART(Bruker, 2000)'
_computing_data_reduction 'SMART(Bruker, 2000)'
_computing_molecular_graphics 'SHELXTL, DIAMOND 3.0'
_computing_publication_material SHELXTL
_computing_structure_refinement 'SHELXL-2016/6 (Sheldrick, 2016)'
_computing_structure_solution 'SHELXL-2014/7 (Sheldrick, 2014)'
_diffrn_ambient_temperature 296(2)
_diffrn_measured_fraction_theta_full 0.978
_diffrn_measured_fraction_theta_max 0.978
_diffrn_measurement_device_type 'CCD area detector'
_diffrn_measurement_method 'phi and omega scans'
_diffrn_radiation_type MoK\a
_diffrn_radiation_wavelength 0.71073
_diffrn_reflns_av_R_equivalents 0.0794
_diffrn_reflns_av_unetI/netI 0.1989
_diffrn_reflns_Laue_measured_fraction_full 0.978
_diffrn_reflns_Laue_measured_fraction_max 0.978
_diffrn_reflns_limit_h_max 10
_diffrn_reflns_limit_h_min -10
_diffrn_reflns_limit_k_max 14
_diffrn_reflns_limit_k_min -14
_diffrn_reflns_limit_l_max 25
_diffrn_reflns_limit_l_min -16
_diffrn_reflns_number 11750
_diffrn_reflns_point_group_measured_fraction_full 0.978
_diffrn_reflns_point_group_measured_fraction_max 0.978
_diffrn_reflns_theta_full 25.008
_diffrn_reflns_theta_max 25.008
_diffrn_reflns_theta_min 1.644
_diffrn_source 'fine-focus sealed tube'
_exptl_absorpt_coefficient_mu 0.516
_exptl_absorpt_correction_T_max 0.952
_exptl_absorpt_correction_T_min 0.682
_exptl_absorpt_correction_type multi-scan
_exptl_crystal_colour red
_exptl_crystal_density_diffrn 1.804
_exptl_crystal_density_method 'not measured'
_exptl_crystal_description block
_exptl_crystal_F_000 1316
_exptl_crystal_size_max 0.260
_exptl_crystal_size_mid 0.120
_exptl_crystal_size_min 0.100
_refine_diff_density_max 1.095
_refine_diff_density_min -0.989
_refine_diff_density_rms 0.151
_refine_ls_extinction_coef 0.0056(17)
_refine_ls_extinction_expression Fc^*^=kFc[1+0.001xFc^2^\l^3^/sin(2\q)]^-1/4^
_refine_ls_extinction_method 'SHELXL-2016/6 (Sheldrick 2016)'
_refine_ls_goodness_of_fit_ref 1.002
_refine_ls_hydrogen_treatment constr
_refine_ls_matrix_type full
_refine_ls_number_parameters 518
_refine_ls_number_reflns 8143
_refine_ls_number_restraints 78
_refine_ls_restrained_S_all 1.020
_refine_ls_R_factor_all 0.1913
_refine_ls_R_factor_gt 0.1276
_refine_ls_shift/su_max 0.012
_refine_ls_shift/su_mean 0.002
_refine_ls_structure_factor_coef Fsqd
_refine_ls_weighting_details 'w=1/[\s^2^(Fo^2^)+(0.2000P)^2^] where P=(Fo^2^+2Fc^2^)/3'
_refine_ls_weighting_scheme calc
_refine_ls_wR_factor_gt 0.3285
_refine_ls_wR_factor_ref 0.3727
_reflns_Friedel_coverage 0.000
_reflns_number_gt 3675
_reflns_number_total 8143
_reflns_threshold_expression 'I > 2\s(I)'
_cod_data_source_file d0nj05219a2.cif
_cod_data_source_block y_sq
_cod_depositor_comments 'Adding full bibliography for 7060417--7060420.cif.'
_cod_database_code 7060418
_shelx_shelxl_version_number 2016/6
_shelx_space_group_comment
;
The symmetry employed for this shelxl refinement is uniquely defined
by the following loop, which should always be used as a source of
symmetry information in preference to the above space-group names.
They are only intended as comments.
;

loop_
_space_group_symop_operation_xyz
'x, y, z'
'-x, -y, -z'

loop_
_atom_site_label
_atom_site_type_symbol
_atom_site_fract_x
_atom_site_fract_y
_atom_site_fract_z
_atom_site_U_iso_or_equiv
_atom_site_adp_type
_atom_site_occupancy
_atom_site_site_symmetry_order
_atom_site_calc_flag
_atom_site_refinement_flags_posn
_atom_site_refinement_flags_adp
_atom_site_refinement_flags_occupancy
_atom_site_disorder_assembly
_atom_site_disorder_group
Ru1 Ru 0.34697(11) 0.06353(8) 0.26643(5) 0.0515(4) Uani 1 1 d . . . . .
C1 C 0.6315(14) -0.0723(11) 0.2522(7) 0.066(4) Uani 1 1 d . . . . .
H1 H 0.593588 -0.098473 0.217426 0.080 Uiso 1 1 calc R U . . .
C2 C 0.7617(17) -0.1147(12) 0.2651(9) 0.085(5) Uani 1 1 d . . . . .
H2 H 0.815145 -0.157716 0.237342 0.101 Uiso 1 1 calc R U . . .
C3 C 0.814(2) -0.0922(15) 0.3213(9) 0.104(6) Uani 1 1 d . U . . .
H3 H 0.898054 -0.125558 0.335100 0.125 Uiso 1 1 calc R U . . .
C4 C 0.7333(15) -0.0154(13) 0.3579(7) 0.079(4) Uani 1 1 d . . . . .
H4 H 0.770269 0.006665 0.393972 0.095 Uiso 1 1 calc R U . . .
C5 C 0.5934(16) 0.0281(11) 0.3384(7) 0.068(4) Uani 1 1 d . . . . .
C6 C 0.4993(15) 0.1033(11) 0.3803(7) 0.067(4) Uani 1 1 d . . . . .
C7 C 0.528(2) 0.1486(15) 0.4303(9) 0.097(5) Uani 1 1 d . U . . .
H7 H 0.616539 0.134862 0.447923 0.116 Uiso 1 1 calc R U . . .
C8 C 0.425(2) 0.2175(16) 0.4569(10) 0.106(6) Uani 1 1 d . . . . .
H8 H 0.440695 0.247672 0.494309 0.127 Uiso 1 1 calc R U . . .
C9 C 0.306(2) 0.2396(16) 0.4286(11) 0.115(7) Uani 1 1 d . . . . .
H9 H 0.237350 0.285778 0.447430 0.138 Uiso 1 1 calc R U . . .
C10 C 0.2741(18) 0.1992(13) 0.3726(8) 0.079(5) Uani 1 1 d . . . . .
C11 C 0.1438(15) 0.2075(10) 0.3355(7) 0.062(4) Uani 1 1 d . . . . .
C12 C 0.025(2) 0.2640(14) 0.3573(10) 0.099(5) Uani 1 1 d . . . . .
H12 H 0.020763 0.293561 0.396177 0.119 Uiso 1 1 calc R U . . .
C13 C -0.095(2) 0.2767(13) 0.3184(11) 0.108(6) Uani 1 1 d . . . . .
H13 H -0.173341 0.322284 0.328486 0.129 Uiso 1 1 calc R U . . .
C14 C -0.090(2) 0.2178(15) 0.2637(10) 0.111(6) Uani 1 1 d . . . . .
H14 H -0.170739 0.217423 0.239810 0.133 Uiso 1 1 calc R U . . .
C15 C 0.0392(14) 0.1602(10) 0.2471(8) 0.067(4) Uani 1 1 d . . . . .
H15 H 0.045529 0.125542 0.209924 0.081 Uiso 1 1 calc R U . . .
C16 C 0.5102(15) 0.2775(11) 0.2113(8) 0.073(4) Uani 1 1 d . . . . .
H16 H 0.521274 0.289512 0.253300 0.088 Uiso 1 1 calc R U . . .
C17 C 0.5660(18) 0.3514(13) 0.1639(10) 0.086(5) Uani 1 1 d . . . . .
H17 H 0.613774 0.413065 0.173393 0.104 Uiso 1 1 calc R U . . .
C18 C 0.5526(19) 0.3357(11) 0.1049(12) 0.100(6) Uani 1 1 d . . . . .
H18 H 0.594274 0.386361 0.072906 0.120 Uiso 1 1 calc R U . . .
C19 C 0.4782(18) 0.2461(12) 0.0871(8) 0.084(5) Uani 1 1 d . . . . .
H19 H 0.466804 0.236484 0.044843 0.100 Uiso 1 1 calc R U . . .
C20 C 0.4211(15) 0.1701(11) 0.1397(7) 0.065(4) Uani 1 1 d . . . . .
C21 C 0.3446(13) 0.0703(9) 0.1277(6) 0.051(3) Uani 1 1 d . . . . .
C22 C 0.3042(15) 0.0415(10) 0.0730(6) 0.060(3) Uani 1 1 d . . . . .
H22 H 0.331009 0.084040 0.034991 0.071 Uiso 1 1 calc R U . . .
C23 C 0.2202(13) -0.0542(11) 0.0730(6) 0.057(3) Uani 1 1 d . . . . .
C24 C 0.1927(12) -0.1185(10) 0.1316(6) 0.051(3) Uani 1 1 d . . . . .
H24 H 0.147027 -0.185658 0.132749 0.061 Uiso 1 1 calc R U . . .
C25 C 0.2311(14) -0.0844(9) 0.1855(6) 0.052(3) Uani 1 1 d . . . . .
C26 C 0.2103(13) -0.1398(10) 0.2503(7) 0.060(3) Uani 1 1 d . . . . .
C27 C 0.1416(16) -0.2476(11) 0.2644(8) 0.077(4) Uani 1 1 d . . . . .
H27 H 0.113355 -0.285474 0.231785 0.092 Uiso 1 1 calc R U . . .
C28 C 0.1195(17) -0.2920(10) 0.3279(8) 0.071(4) Uani 1 1 d . . . . .
H28 H 0.073160 -0.358739 0.339050 0.085 Uiso 1 1 calc R U . . .
C29 C 0.1690(18) -0.2331(13) 0.3727(7) 0.082(5) Uani 1 1 d . . . . .
H29 H 0.162916 -0.263142 0.414845 0.098 Uiso 1 1 calc R U . . .
C30 C 0.2268(15) -0.1319(12) 0.3579(7) 0.064(4) Uani 1 1 d . . . . .
H30 H 0.254128 -0.093803 0.390636 0.076 Uiso 1 1 calc R U . . .
C31 C 0.177(2) -0.0844(13) -0.1006(8) 0.093(6) Uani 1 1 d . . . . .
H31 H 0.216798 -0.051604 -0.140085 0.112 Uiso 1 1 calc R U . . .
C32 C 0.237(2) -0.0475(14) -0.0466(8) 0.101(6) Uani 1 1 d . . . . .
H32 H 0.314940 0.001786 -0.050248 0.121 Uiso 1 1 calc R U . . .
C33 C 0.1683(16) -0.0909(11) 0.0115(6) 0.062(4) Uani 1 1 d . . . . .
C34 C 0.0607(18) -0.1610(13) 0.0112(8) 0.086(5) Uani 1 1 d . U . . .
H34 H 0.011908 -0.187844 0.050367 0.103 Uiso 1 1 calc R U . . .
C35 C 0.014(2) -0.1976(14) -0.0426(9) 0.097(6) Uani 1 1 d . . . . .
H35 H -0.059352 -0.250335 -0.039842 0.116 Uiso 1 1 calc R U . . .
N1 N 0.5461(11) 0.0004(7) 0.2801(4) 0.047(2) Uani 1 1 d . U . . .
N2 N 0.3723(13) 0.1259(9) 0.3489(6) 0.073(3) Uani 1 1 d . . . . .
N3 N 0.1519(14) 0.1529(10) 0.2816(7) 0.086(4) Uani 1 1 d . U . . .
N4 N 0.4395(12) 0.1877(9) 0.2004(6) 0.066(3) Uani 1 1 d . . . . .
N5 N 0.3082(11) 0.0075(8) 0.1827(5) 0.054(3) Uani 1 1 d . . . . .
N6 N 0.2455(11) -0.0856(8) 0.2987(5) 0.052(3) Uani 1 1 d . . . . .
N7 N 0.0822(17) -0.1529(13) -0.1021(8) 0.100(5) Uani 1 1 d . . . . .
P1 P 0.000000 1.000000 0.500000 0.0722(16) Uani 1 2 d S . P . .
P2 P 0.6035(5) 0.7163(4) 0.1083(2) 0.0869(13) Uani 1 1 d . . . . .
P3 P 0.000000 0.500000 0.500000 0.137(3) Uani 1 2 d S U P . .
F1 F 0.1737(12) 0.9753(10) 0.4951(4) 0.116(3) Uani 1 1 d . U . . .
F2 F 0.0165(10) 1.0273(8) 0.4251(4) 0.094(3) Uani 1 1 d . . . . .
F3 F -0.0377(15) 0.8803(9) 0.4904(5) 0.141(5) Uani 1 1 d . . . . .
F4 F 0.4867(17) 0.7227(14) 0.1697(7) 0.189(6) Uani 1 1 d . . . . .
F5 F 0.558(2) 0.8357(14) 0.0872(10) 0.229(8) Uani 1 1 d . U . . .
F6 F 0.7036(15) 0.7242(12) 0.0430(6) 0.158(5) Uani 1 1 d . . . . .
F7 F 0.656(3) 0.6082(12) 0.1299(12) 0.290(12) Uani 1 1 d . . . . .
F8 F 0.480(2) 0.6726(16) 0.0742(8) 0.220(7) Uani 1 1 d . U . . .
F9 F 0.7298(17) 0.7614(13) 0.1394(6) 0.176(6) Uani 1 1 d . U . . .
F10 F 0.070(2) 0.4929(12) 0.4362(8) 0.205(7) Uani 1 1 d . U . . .
F11 F -0.103(3) 0.3993(17) 0.4872(9) 0.238(8) Uani 1 1 d . U . . .
F12 F 0.093(2) 0.3987(13) 0.5255(8) 0.204(7) Uani 1 1 d . U . . .

loop_
_atom_site_aniso_label
_atom_site_aniso_U_11
_atom_site_aniso_U_22
_atom_site_aniso_U_33
_atom_site_aniso_U_23
_atom_site_aniso_U_13
_atom_site_aniso_U_12
Ru1 0.0463(7) 0.0527(7) 0.0551(7) 0.0039(5) -0.0118(5) -0.0017(4)
C1 0.048(8) 0.084(10) 0.068(9) 0.004(8) -0.021(7) 0.012(7)
C2 0.066(10) 0.083(11) 0.110(14) -0.020(10) -0.024(9) 0.010(8)
C3 0.092(9) 0.111(9) 0.110(9) -0.009(8) -0.013(8) 0.008(7)
C4 0.045(8) 0.121(13) 0.078(11) -0.030(10) -0.024(7) 0.011(8)
C5 0.063(9) 0.073(9) 0.068(10) -0.004(7) -0.005(7) -0.010(7)
C6 0.063(9) 0.069(9) 0.069(10) -0.011(8) -0.010(8) 0.004(7)
C7 0.095(9) 0.110(9) 0.093(9) -0.009(7) -0.049(7) -0.011(7)
C8 0.094(14) 0.113(15) 0.117(16) -0.009(12) -0.044(13) -0.012(11)
C9 0.086(14) 0.123(16) 0.140(19) -0.038(14) -0.010(13) -0.040(12)
C10 0.080(11) 0.076(10) 0.071(11) 0.029(9) 0.009(9) 0.030(8)
C11 0.058(9) 0.055(8) 0.080(10) -0.008(7) -0.040(8) 0.014(6)
C12 0.082(13) 0.091(12) 0.116(15) 0.009(11) 0.006(11) 0.000(10)
C13 0.087(13) 0.077(11) 0.17(2) -0.028(13) -0.034(13) 0.029(9)
C14 0.090(14) 0.113(15) 0.131(17) -0.010(13) -0.023(12) 0.045(11)
C15 0.049(8) 0.058(8) 0.095(11) 0.004(8) -0.017(8) 0.010(6)
C16 0.058(9) 0.074(10) 0.087(11) -0.005(8) -0.010(8) -0.032(7)
C17 0.083(12) 0.063(10) 0.115(15) 0.005(10) -0.033(11) -0.021(8)
C18 0.090(13) 0.039(8) 0.16(2) 0.006(10) 0.011(13) -0.008(8)
C19 0.099(12) 0.078(10) 0.072(11) 0.019(8) -0.025(9) -0.032(9)
C20 0.057(9) 0.067(9) 0.072(10) -0.003(8) -0.010(7) -0.004(7)
C21 0.046(7) 0.051(7) 0.055(8) 0.013(6) -0.013(6) -0.008(5)
C22 0.072(9) 0.056(8) 0.049(8) 0.009(6) -0.012(7) 0.003(6)
C23 0.048(7) 0.081(9) 0.042(7) -0.011(7) -0.006(6) -0.007(6)
C24 0.040(7) 0.056(7) 0.053(8) 0.007(6) 0.002(6) -0.013(5)
C25 0.069(8) 0.042(7) 0.045(7) 0.000(6) -0.017(6) -0.014(6)
C26 0.046(7) 0.058(8) 0.073(10) 0.012(7) -0.012(7) -0.007(6)
C27 0.076(10) 0.058(9) 0.095(12) -0.008(8) -0.006(9) -0.002(7)
C28 0.096(11) 0.034(7) 0.080(11) 0.014(7) -0.016(9) -0.008(7)
C29 0.095(12) 0.081(11) 0.059(10) -0.003(8) 0.038(9) 0.005(9)
C30 0.062(9) 0.080(10) 0.050(9) 0.004(7) -0.018(7) -0.001(7)
C31 0.114(14) 0.085(11) 0.078(12) -0.013(9) 0.005(10) -0.045(11)
C32 0.124(15) 0.112(13) 0.068(11) 0.007(10) -0.027(10) -0.052(12)
C33 0.074(9) 0.066(8) 0.048(8) 0.003(7) -0.027(7) -0.019(7)
C34 0.090(8) 0.104(8) 0.066(8) -0.005(7) -0.020(7) -0.010(7)
C35 0.106(14) 0.109(13) 0.077(12) 0.001(10) -0.035(11) -0.045(11)
N1 0.056(4) 0.056(4) 0.032(4) -0.024(3) -0.009(3) 0.000(3)
N2 0.074(8) 0.057(7) 0.092(9) 0.010(6) -0.046(7) -0.008(6)
N3 0.068(7) 0.071(6) 0.116(8) 0.013(6) -0.015(6) -0.018(5)
N4 0.058(7) 0.065(7) 0.071(8) 0.026(6) -0.014(6) -0.007(5)
N5 0.052(6) 0.061(7) 0.053(7) -0.026(6) -0.006(5) 0.017(5)
N6 0.054(6) 0.064(7) 0.038(6) -0.015(5) -0.005(5) 0.000(5)
N7 0.100(11) 0.112(12) 0.101(12) -0.041(10) -0.042(9) 0.013(9)
P1 0.056(3) 0.103(4) 0.057(3) 0.004(3) -0.010(3) -0.003(3)
P2 0.082(3) 0.084(3) 0.092(4) 0.009(3) -0.011(3) -0.005(2)
P3 0.179(7) 0.090(5) 0.128(6) 0.006(5) 0.034(6) -0.007(5)
F1 0.104(7) 0.184(9) 0.067(6) -0.031(6) -0.021(5) 0.033(6)
F2 0.089(6) 0.138(8) 0.057(5) -0.015(5) -0.013(5) -0.007(5)
F3 0.191(12) 0.105(8) 0.125(9) -0.035(7) 0.012(8) -0.056(8)
F4 0.155(13) 0.262(18) 0.137(12) -0.006(12) 0.034(10) 0.019(12)
F5 0.177(13) 0.181(12) 0.308(16) 0.053(12) -0.001(12) 0.017(11)
F6 0.130(10) 0.226(14) 0.110(9) -0.002(9) 0.010(8) -0.041(10)
F7 0.35(3) 0.099(10) 0.38(3) 0.112(14) 0.01(2) 0.051(13)
F8 0.189(13) 0.287(15) 0.185(13) -0.029(12) -0.026(10) -0.099(12)
F9 0.174(11) 0.230(13) 0.137(10) -0.081(9) -0.025(8) -0.039(10)
F10 0.268(15) 0.167(11) 0.153(11) 0.018(9) 0.081(11) 0.033(11)
F11 0.272(17) 0.250(15) 0.196(14) -0.051(12) -0.008(13) -0.014(14)
F12 0.224(14) 0.163(11) 0.199(13) 0.038(10) 0.050(11) 0.030(11)

loop_
_atom_type_symbol
_atom_type_description
_atom_type_scat_dispersion_real
_atom_type_scat_dispersion_imag
_atom_type_scat_source
C C 0.0033 0.0016 'International Tables Vol C Tables 4.2.6.8 and 6.1.1.4'
H H 0.0000 0.0000 'International Tables Vol C Tables 4.2.6.8 and 6.1.1.4'
N N 0.0061 0.0033 'International Tables Vol C Tables 4.2.6.8 and 6.1.1.4'
Ru Ru -1.2594 0.8363 'International Tables Vol C Tables 4.2.6.8 and 6.1.1.4'
P P 0.1023 0.0942 'International Tables Vol C Tables 4.2.6.8 and 6.1.1.4'
F F 0.0171 0.0103 'International Tables Vol C Tables 4.2.6.8 and 6.1.1.4'
O O 0.0106 0.0060 'International Tables Vol C Tables 4.2.6.8 and 6.1.1.4'

loop_
_geom_angle_atom_site_label_1
_geom_angle_atom_site_label_2
_geom_angle_atom_site_label_3
_geom_angle
_geom_angle_site_symmetry_1
_geom_angle_site_symmetry_3
_geom_angle_publ_flag
N1 Ru1 N2 82.3(4) . . ?
N1 Ru1 N5 101.9(4) . . ?
N2 Ru1 N5 175.8(4) . . ?
N1 Ru1 N4 92.8(4) . . ?
N2 Ru1 N4 100.6(5) . . ?
N5 Ru1 N4 78.7(5) . . ?
N1 Ru1 N3 159.9(5) . . ?
N2 Ru1 N3 77.6(5) . . ?
N5 Ru1 N3 98.2(5) . . ?
N4 Ru1 N3 90.2(4) . . ?
N1 Ru1 N6 90.0(4) . . ?
N2 Ru1 N6 102.0(4) . . ?
N5 Ru1 N6 78.8(4) . . ?
N4 Ru1 N6 157.5(4) . . ?
N3 Ru1 N6 94.8(4) . . ?
N1 C1 C2 131.7(14) . . ?
N1 C1 H1 114.1 . . ?
C2 C1 H1 114.2 . . ?
C1 C2 C3 117.3(16) . . ?
C1 C2 H2 121.4 . . ?
C3 C2 H2 121.4 . . ?
C4 C3 C2 117.8(17) . . ?
C4 C3 H3 121.1 . . ?
C2 C3 H3 121.1 . . ?
C3 C4 C5 120.0(14) . . ?
C3 C4 H4 120.0 . . ?
C5 C4 H4 120.0 . . ?
N1 C5 C4 118.8(12) . . ?
N1 C5 C6 120.7(12) . . ?
C4 C5 C6 120.5(12) . . ?
C7 C6 N2 123.2(15) . . ?
C7 C6 C5 131.2(15) . . ?
N2 C6 C5 105.2(12) . . ?
C6 C7 C8 119.2(17) . . ?
C6 C7 H7 120.4 . . ?
C8 C7 H7 120.4 . . ?
C9 C8 C7 119(2) . . ?
C9 C8 H8 120.7 . . ?
C7 C8 H8 120.7 . . ?
C8 C9 C10 125(2) . . ?
C8 C9 H9 117.6 . . ?
C10 C9 H9 117.6 . . ?
C9 C10 N2 115.7(15) . . ?
C9 C10 C11 133.5(16) . . ?
N2 C10 C11 110.2(15) . . ?
N3 C11 C12 124.5(14) . . ?
N3 C11 C10 116.6(13) . . ?
C12 C11 C10 118.9(15) . . ?
C13 C12 C11 117.5(18) . . ?
C13 C12 H12 121.2 . . ?
C11 C12 H12 121.2 . . ?
C12 C13 C14 118.3(17) . . ?
C12 C13 H13 120.8 . . ?
C14 C13 H13 120.8 . . ?
C15 C14 C13 117.8(17) . . ?
C15 C14 H14 121.1 . . ?
C13 C14 H14 121.1 . . ?
N3 C15 C14 123.3(17) . . ?
N3 C15 H15 118.4 . . ?
C14 C15 H15 118.3 . . ?
N4 C16 C17 122.7(15) . . ?
N4 C16 H16 118.7 . . ?
C17 C16 H16 118.7 . . ?
C18 C17 C16 119.6(15) . . ?
C18 C17 H17 120.2 . . ?
C16 C17 H17 120.2 . . ?
C17 C18 C19 123.3(17) . . ?
C17 C18 H18 118.3 . . ?
C19 C18 H18 118.3 . . ?
C20 C19 C18 114.5(16) . . ?
C20 C19 H19 122.7 . . ?
C18 C19 H19 122.7 . . ?
N4 C20 C19 120.7(12) . . ?
N4 C20 C21 119.1(12) . . ?
C19 C20 C21 120.2(13) . . ?
C22 C21 N5 120.2(11) . . ?
C22 C21 C20 128.9(12) . . ?
N5 C21 C20 110.8(11) . . ?
C21 C22 C23 119.6(12) . . ?
C21 C22 H22 120.2 . . ?
C23 C22 H22 120.2 . . ?
C22 C23 C24 116.9(11) . . ?
C22 C23 C33 122.0(12) . . ?
C24 C23 C33 120.9(11) . . ?
C25 C24 C23 121.0(11) . . ?
C25 C24 H24 119.5 . . ?
C23 C24 H24 119.5 . . ?
C24 C25 N5 119.0(11) . . ?
C24 C25 C26 128.3(11) . . ?
N5 C25 C26 112.5(11) . . ?
N6 C26 C25 118.0(10) . . ?
N6 C26 C27 119.2(12) . . ?
C25 C26 C27 122.6(13) . . ?
C28 C27 C26 118.7(14) . . ?
C28 C27 H27 120.6 . . ?
C26 C27 H27 120.6 . . ?
C29 C28 C27 117.1(13) . . ?
C29 C28 H28 121.5 . . ?
C27 C28 H28 121.5 . . ?
C30 C29 C28 122.2(14) . . ?
C30 C29 H29 118.9 . . ?
C28 C29 H29 118.9 . . ?
N6 C30 C29 122.4(13) . . ?
N6 C30 H30 118.8 . . ?
C29 C30 H30 118.8 . . ?
N7 C31 C32 128.9(17) . . ?
N7 C31 H31 115.6 . . ?
C32 C31 H31 115.5 . . ?
C33 C32 C31 114.4(14) . . ?
C33 C32 H32 122.8 . . ?
C31 C32 H32 122.8 . . ?
C34 C33 C32 117.8(13) . . ?
C34 C33 C23 123.4(13) . . ?
C32 C33 C23 118.9(12) . . ?
C33 C34 C35 124.9(16) . . ?
C33 C34 H34 117.6 . . ?
C35 C34 H34 117.6 . . ?
C34 C35 N7 117.8(14) . . ?
C34 C35 H35 121.1 . . ?
N7 C35 H35 121.1 . . ?
C1 N1 C5 113.7(11) . . ?
C1 N1 Ru1 134.3(8) . . ?
C5 N1 Ru1 111.1(8) . . ?
C10 N2 C6 118.2(13) . . ?
C10 N2 Ru1 120.9(10) . . ?
C6 N2 Ru1 120.6(10) . . ?
C15 N3 C11 118.0(14) . . ?
C15 N3 Ru1 128.0(12) . . ?
C11 N3 Ru1 113.9(9) . . ?
C20 N4 C16 119.1(12) . . ?
C20 N4 Ru1 112.2(9) . . ?
C16 N4 Ru1 128.7(11) . . ?
C21 N5 C25 122.8(10) . . ?
C21 N5 Ru1 119.0(8) . . ?
C25 N5 Ru1 117.6(9) . . ?
C30 N6 C26 120.0(11) . . ?
C30 N6 Ru1 127.5(9) . . ?
C26 N6 Ru1 112.1(8) . . ?
C31 N7 C35 116.0(15) . . ?
F2 P1 F2 180.0(6) 2_576 . ?
F2 P1 F3 89.1(5) 2_576 2_576 ?
F2 P1 F3 90.9(5) . 2_576 ?
F2 P1 F3 90.9(5) 2_576 . ?
F2 P1 F3 89.1(5) . . ?
F3 P1 F3 180.0 2_576 . ?
F2 P1 F1 91.7(5) 2_576 . ?
F2 P1 F1 88.3(5) . . ?
F3 P1 F1 88.4(7) 2_576 . ?
F3 P1 F1 91.6(7) . . ?
F2 P1 F1 88.3(5) 2_576 2_576 ?
F2 P1 F1 91.7(5) . 2_576 ?
F3 P1 F1 91.6(7) 2_576 2_576 ?
F3 P1 F1 88.4(7) . 2_576 ?
F1 P1 F1 180.0 . 2_576 ?
F7 P2 F9 87.0(12) . . ?
F7 P2 F8 93.9(13) . . ?
F9 P2 F8 177.6(9) . . ?
F7 P2 F6 94.5(11) . . ?
F9 P2 F6 89.8(8) . . ?
F8 P2 F6 88.0(9) . . ?
F7 P2 F4 93.9(11) . . ?
F9 P2 F4 93.5(9) . . ?
F8 P2 F4 88.6(9) . . ?
F6 P2 F4 171.1(9) . . ?
F7 P2 F5 175.5(13) . . ?
F9 P2 F5 88.5(10) . . ?
F8 P2 F5 90.6(11) . . ?
F6 P2 F5 85.1(9) . . ?
F4 P2 F5 86.8(10) . . ?
F10 P3 F10 180.0 2_566 . ?
F10 P3 F11 86.0(9) 2_566 2_566 ?
F10 P3 F11 94.0(10) . 2_566 ?
F10 P3 F11 94.0(10) 2_566 . ?
F10 P3 F11 86.0(9) . . ?
F11 P3 F11 180.0(13) 2_566 . ?
F10 P3 F12 90.2(8) 2_566 2_566 ?
F10 P3 F12 89.8(8) . 2_566 ?
F11 P3 F12 78.1(10) 2_566 2_566 ?
F11 P3 F12 101.9(10) . 2_566 ?
F10 P3 F12 89.8(8) 2_566 . ?
F10 P3 F12 90.2(8) . . ?
F11 P3 F12 101.9(10) 2_566 . ?
F11 P3 F12 78.1(10) . . ?
F12 P3 F12 180.0 2_566 . ?

loop_
_geom_bond_atom_site_label_1
_geom_bond_atom_site_label_2
_geom_bond_distance
_geom_bond_site_symmetry_2
_geom_bond_publ_flag
Ru1 N1 2.004(10) . ?
Ru1 N2 2.011(12) . ?
Ru1 N5 2.029(9) . ?
Ru1 N4 2.094(10) . ?
Ru1 N3 2.098(14) . ?
Ru1 N6 2.094(10) . ?
C1 N1 1.330(16) . ?
C1 C2 1.336(18) . ?
C1 H1 0.9300 . ?
C2 C3 1.38(2) . ?
C2 H2 0.9300 . ?
C3 C4 1.44(2) . ?
C3 H3 0.9300 . ?
C4 C5 1.461(19) . ?
C4 H4 0.9300 . ?
C5 N1 1.421(16) . ?
C5 C6 1.543(19) . ?
C6 C7 1.29(2) . ?
C6 N2 1.403(17) . ?
C7 C8 1.38(2) . ?
C7 H7 0.9300 . ?
C8 C9 1.31(2) . ?
C8 H8 0.9300 . ?
C9 C10 1.39(2) . ?
C9 H9 0.9300 . ?
C10 N2 1.365(18) . ?
C10 C11 1.48(2) . ?
C11 N3 1.379(18) . ?
C11 C12 1.35(2) . ?
C12 C13 1.43(2) . ?
C12 H12 0.9300 . ?
C13 C14 1.42(2) . ?
C13 H13 0.9300 . ?
C14 C15 1.40(2) . ?
C14 H14 0.9300 . ?
C15 N3 1.313(17) . ?
C15 H15 0.9300 . ?
C16 N4 1.339(16) . ?
C16 C17 1.35(2) . ?
C16 H16 0.9300 . ?
C17 C18 1.30(2) . ?
C17 H17 0.9300 . ?
C18 C19 1.40(2) . ?
C18 H18 0.9300 . ?
C19 C20 1.442(19) . ?
C19 H19 0.9300 . ?
C20 N4 1.351(17) . ?
C20 C21 1.479(17) . ?
C21 C22 1.330(17) . ?
C21 N5 1.350(15) . ?
C22 C23 1.413(17) . ?
C22 H22 0.9300 . ?
C23 C24 1.410(16) . ?
C23 C33 1.539(16) . ?
C24 C25 1.333(16) . ?
C24 H24 0.9300 . ?
C25 N5 1.333(14) . ?
C25 C26 1.468(17) . ?
C26 N6 1.343(16) . ?
C26 C27 1.470(18) . ?
C27 C28 1.40(2) . ?
C27 H27 0.9300 . ?
C28 C29 1.36(2) . ?
C28 H28 0.9300 . ?
C29 C30 1.360(19) . ?
C29 H29 0.9300 . ?
C30 N6 1.323(15) . ?
C30 H30 0.9300 . ?
C31 N7 1.217(19) . ?
C31 C32 1.43(2) . ?
C31 H31 0.9300 . ?
C32 C33 1.38(2) . ?
C32 H32 0.9300 . ?
C33 C34 1.308(19) . ?
C34 C35 1.37(2) . ?
C34 H34 0.9300 . ?
C35 N7 1.41(2) . ?
C35 H35 0.9300 . ?
P1 F2 1.581(8) 2_576 ?
P1 F2 1.581(8) . ?
P1 F3 1.566(10) 2_576 ?
P1 F3 1.566(10) . ?
P1 F1 1.597(10) . ?
P1 F1 1.597(10) 2_576 ?
P2 F7 1.474(14) . ?
P2 F9 1.513(13) . ?
P2 F8 1.523(16) . ?
P2 F6 1.564(13) . ?
P2 F4 1.595(14) . ?
P2 F5 1.577(17) . ?
P3 F10 1.441(14) 2_566 ?
P3 F10 1.441(14) . ?
P3 F11 1.62(2) 2_566 ?
P3 F11 1.62(2) . ?
P3 F12 1.600(17) 2_566 ?
P3 F12 1.600(17) . ?

loop_
_geom_torsion_atom_site_label_1
_geom_torsion_atom_site_label_2
_geom_torsion_atom_site_label_3
_geom_torsion_atom_site_label_4
_geom_torsion
_geom_torsion_site_symmetry_1
_geom_torsion_site_symmetry_2
_geom_torsion_site_symmetry_3
_geom_torsion_site_symmetry_4
_geom_torsion_publ_flag
N1 C1 C2 C3 9(3) . . . . ?
C1 C2 C3 C4 -7(2) . . . . ?
C2 C3 C4 C5 6(3) . . . . ?
C3 C4 C5 N1 -5(2) . . . . ?
C3 C4 C5 C6 174.9(14) . . . . ?
N1 C5 C6 C7 -170.9(16) . . . . ?
C4 C5 C6 C7 9(2) . . . . ?
N1 C5 C6 N2 2.4(17) . . . . ?
C4 C5 C6 N2 -177.9(12) . . . . ?
N2 C6 C7 C8 4(3) . . . . ?
C5 C6 C7 C8 176.6(16) . . . . ?
C6 C7 C8 C9 -4(3) . . . . ?
C7 C8 C9 C10 -1(3) . . . . ?
C8 C9 C10 N2 4(3) . . . . ?
C8 C9 C10 C11 175.1(18) . . . . ?
C9 C10 C11 N3 -178.5(17) . . . . ?
N2 C10 C11 N3 -7.4(18) . . . . ?
C9 C10 C11 C12 -1(3) . . . . ?
N2 C10 C11 C12 170.5(13) . . . . ?
N3 C11 C12 C13 -6(2) . . . . ?
C10 C11 C12 C13 175.8(14) . . . . ?
C11 C12 C13 C14 8(3) . . . . ?
C12 C13 C14 C15 -7(3) . . . . ?
C13 C14 C15 N3 4(3) . . . . ?
N4 C16 C17 C18 0(3) . . . . ?
C16 C17 C18 C19 2(3) . . . . ?
C17 C18 C19 C20 -2(3) . . . . ?
C18 C19 C20 N4 0(2) . . . . ?
C18 C19 C20 C21 -178.0(13) . . . . ?
N4 C20 C21 C22 173.9(13) . . . . ?
C19 C20 C21 C22 -8(2) . . . . ?
N4 C20 C21 N5 -2.3(17) . . . . ?
C19 C20 C21 N5 176.2(12) . . . . ?
N5 C21 C22 C23 1.3(19) . . . . ?
C20 C21 C22 C23 -174.6(12) . . . . ?
C21 C22 C23 C24 -4.3(19) . . . . ?
C21 C22 C23 C33 179.1(12) . . . . ?
C22 C23 C24 C25 6.7(18) . . . . ?
C33 C23 C24 C25 -176.6(12) . . . . ?
C23 C24 C25 N5 -5.9(19) . . . . ?
C23 C24 C25 C26 179.6(12) . . . . ?
C24 C25 C26 N6 -174.0(12) . . . . ?
N5 C25 C26 N6 11.2(17) . . . . ?
C24 C25 C26 C27 1(2) . . . . ?
N5 C25 C26 C27 -173.9(12) . . . . ?
N6 C26 C27 C28 -2.1(19) . . . . ?
C25 C26 C27 C28 -176.9(13) . . . . ?
C26 C27 C28 C29 -2(2) . . . . ?
C27 C28 C29 C30 5(2) . . . . ?
C28 C29 C30 N6 -3(2) . . . . ?
N7 C31 C32 C33 -5(3) . . . . ?
C31 C32 C33 C34 1(3) . . . . ?
C31 C32 C33 C23 -178.2(14) . . . . ?
C22 C23 C33 C34 -161.5(15) . . . . ?
C24 C23 C33 C34 22(2) . . . . ?
C22 C23 C33 C32 18(2) . . . . ?
C24 C23 C33 C32 -158.6(15) . . . . ?
C32 C33 C34 C35 3(3) . . . . ?
C23 C33 C34 C35 -178.1(16) . . . . ?
C33 C34 C35 N7 -3(3) . . . . ?
C2 C1 N1 C5 -9(2) . . . . ?
C2 C1 N1 Ru1 -176.9(13) . . . . ?
C4 C5 N1 C1 6.0(17) . . . . ?
C6 C5 N1 C1 -174.3(12) . . . . ?
C4 C5 N1 Ru1 177.0(10) . . . . ?
C6 C5 N1 Ru1 -3.3(14) . . . . ?
C9 C10 N2 C6 -4(2) . . . . ?
C11 C10 N2 C6 -176.7(12) . . . . ?
C9 C10 N2 Ru1 -177.7(11) . . . . ?
C11 C10 N2 Ru1 9.4(16) . . . . ?
C7 C6 N2 C10 0(2) . . . . ?
C5 C6 N2 C10 -174.3(12) . . . . ?
C7 C6 N2 Ru1 173.6(13) . . . . ?
C5 C6 N2 Ru1 -0.4(14) . . . . ?
C14 C15 N3 C11 -2(2) . . . . ?
C14 C15 N3 Ru1 176.2(12) . . . . ?
C12 C11 N3 C15 3(2) . . . . ?
C10 C11 N3 C15 -178.9(12) . . . . ?
C12 C11 N3 Ru1 -175.2(12) . . . . ?
C10 C11 N3 Ru1 2.6(16) . . . . ?
C19 C20 N4 C16 1(2) . . . . ?
C21 C20 N4 C16 179.3(12) . . . . ?
C19 C20 N4 Ru1 -179.4(11) . . . . ?
C21 C20 N4 Ru1 -1.0(15) . . . . ?
C17 C16 N4 C20 -1(2) . . . . ?
C17 C16 N4 Ru1 179.5(12) . . . . ?
C22 C21 N5 C25 -0.3(18) . . . . ?
C20 C21 N5 C25 176.2(11) . . . . ?
C22 C21 N5 Ru1 -171.8(10) . . . . ?
C20 C21 N5 Ru1 4.7(13) . . . . ?
C24 C25 N5 C21 2.7(18) . . . . ?
C26 C25 N5 C21 178.0(11) . . . . ?
C24 C25 N5 Ru1 174.3(9) . . . . ?
C26 C25 N5 Ru1 -10.4(14) . . . . ?
C29 C30 N6 C26 -2(2) . . . . ?
C29 C30 N6 Ru1 -174.9(10) . . . . ?
C25 C26 N6 C30 179.1(12) . . . . ?
C27 C26 N6 C30 4.1(18) . . . . ?
C25 C26 N6 Ru1 -6.6(14) . . . . ?
C27 C26 N6 Ru1 178.4(9) . . . . ?
C32 C31 N7 C35 4(3) . . . . ?
C34 C35 N7 C31 0(3) . . . . ?
